data_7110067
loop_
_publ_author_name
'Samantha J. Carrington'
'Indranil Chakraborty'
'Pradip K. Mascharak'

_publ_section_title
;
 Rapid CO release from a Mn(I) carbonyl complex derived from azopyridine
 upon exposure to visible light and its phototoxicity toward malignant
 cells
;
_journal_name_full Chem.Commun.
_journal_page_first 11254
_journal_paper_doi 10.1039/c3cc46558f
_journal_volume 49
_journal_year 2013
_chemical_formula_sum 'C14 H9 Br Mn N3 O3'
_chemical_formula_weight 402.09
_chemical_name_systematic
; 
 ? 
;
_space_group_IT_number 14
_symmetry_cell_setting monoclinic
_symmetry_space_group_name_Hall '-P 2ybc'
_symmetry_space_group_name_H-M 'P 1 21/c 1'
_atom_sites_solution_hydrogens geom
_atom_sites_solution_primary direct
_atom_sites_solution_secondary difmap
_audit_creation_method SHELXL-97
_cell_angle_alpha 90.00
_cell_angle_beta 107.4880(10)
_cell_angle_gamma 90.00
_cell_formula_units_Z 4
_cell_length_a 8.8523(5)
_cell_length_b 24.8560(15)
_cell_length_c 7.1018(4)
_cell_measurement_reflns_used 9084
_cell_measurement_temperature 296(2)
_cell_measurement_theta_max 28.254
_cell_measurement_theta_min 2.412
_cell_volume 1490.40(15)
_computing_cell_refinement 'SAINT (Bruker, 2012)'
_computing_data_collection 'Apex2 (Bruker, 2012)'
_computing_data_reduction 'SAINT (Bruker, 2012)'
_computing_molecular_graphics 'SHELXL97 (Sheldrick, 2008)'
_computing_publication_material 'SHELXL97 (Sheldrick, 2008)'
_computing_structure_refinement 'SHELXL-97 (Sheldrick, 2008)'
_computing_structure_solution 'SHELXS-97 (Sheldrick, 2008)'
_diffrn_ambient_temperature 296(2)
_diffrn_detector_area_resol_mean 8.3
_diffrn_measured_fraction_theta_full 0.994
_diffrn_measured_fraction_theta_max 0.994
_diffrn_measurement_device_type 'Bruker ApexII'
_diffrn_measurement_method \w
_diffrn_radiation_monochromator graphite
_diffrn_radiation_source 'fine-focus sealed tube'
_diffrn_radiation_type MoK\a
_diffrn_radiation_wavelength 0.71073
_diffrn_reflns_av_R_equivalents 0.0194
_diffrn_reflns_av_sigmaI/netI 0.0143
_diffrn_reflns_limit_h_max 11
_diffrn_reflns_limit_h_min -11
_diffrn_reflns_limit_k_max 32
_diffrn_reflns_limit_k_min -32
_diffrn_reflns_limit_l_max 9
_diffrn_reflns_limit_l_min -9
_diffrn_reflns_number 16746
_diffrn_reflns_theta_full 28.26
_diffrn_reflns_theta_max 28.26
_diffrn_reflns_theta_min 2.41
_exptl_absorpt_coefficient_mu 3.581
_exptl_absorpt_correction_T_max 0.7457
_exptl_absorpt_correction_T_min 0.4548
_exptl_absorpt_correction_type multi-scan
_exptl_absorpt_process_details SADABS
_exptl_crystal_colour 'dark brown'
_exptl_crystal_density_diffrn 1.792
_exptl_crystal_density_method 'not measured'
_exptl_crystal_description block
_exptl_crystal_F_000 792
_exptl_crystal_size_max 0.80
_exptl_crystal_size_mid 0.60
_exptl_crystal_size_min 0.10
_refine_diff_density_max 0.264
_refine_diff_density_min -0.365
_refine_diff_density_rms 0.051
_refine_ls_extinction_method none
_refine_ls_goodness_of_fit_ref 1.047
_refine_ls_hydrogen_treatment constr
_refine_ls_matrix_type full
_refine_ls_number_parameters 199
_refine_ls_number_reflns 3668
_refine_ls_number_restraints 0
_refine_ls_restrained_S_all 1.047
_refine_ls_R_factor_all 0.0247
_refine_ls_R_factor_gt 0.0215
_refine_ls_shift/su_max 0.002
_refine_ls_shift/su_mean 0.000
_refine_ls_structure_factor_coef Fsqd
_refine_ls_weighting_details 'calc w=1/[\s^2^(Fo^2^)+(0.0299P)^2^+0.4268P] where P=(Fo^2^+2Fc^2^)/3'
_refine_ls_weighting_scheme calc
_refine_ls_wR_factor_gt 0.0551
_refine_ls_wR_factor_ref 0.0566
_reflns_number_gt 3353
_reflns_number_total 3668
_reflns_threshold_expression >2sigma(I)
_cod_data_source_file c3cc46558f.txt
_cod_data_source_block xsc1263a
_cod_original_sg_symbol_H-M P2(1)/c
_cod_database_code 7110067

loop_
_symmetry_equiv_pos_as_xyz
'x, y, z'
'-x, y+1/2, -z+1/2'
'-x, -y, -z'
'x, -y-1/2, z-1/2'

loop_
_atom_site_label
_atom_site_type_symbol
_atom_site_fract_x
_atom_site_fract_y
_atom_site_fract_z
_atom_site_U_iso_or_equiv
_atom_site_adp_type
_atom_site_occupancy
_atom_site_symmetry_multiplicity
_atom_site_calc_flag
_atom_site_refinement_flags
Mn Mn 0.37969(2) 0.381128(9) 1.09818(3) 0.02998(7) Uani 1 1 d .
Br Br 0.27742(2) 0.420920(7) 0.75607(2) 0.04097(6) Uani 1 1 d .
O1 O 0.5165(2) 0.33421(6) 1.4923(2) 0.0676(4) Uani 1 1 d .
O2 O 0.69846(17) 0.42415(7) 1.1399(3) 0.0763(5) Uani 1 1 d .
O3 O 0.47772(17) 0.28725(6) 0.9074(2) 0.0581(4) Uani 1 1 d .
N1 N 0.29685(15) 0.44755(5) 1.19749(19) 0.0318(3) Uani 1 1 d .
N2 N 0.06505(15) 0.39529(5) 1.1250(2) 0.0340(3) Uani 1 1 d .
N3 N 0.15443(14) 0.36101(5) 1.07801(18) 0.0293(2) Uani 1 1 d .
C1 C 0.4598(2) 0.35183(6) 1.3404(3) 0.0402(4) Uani 1 1 d .
C2 C 0.5742(2) 0.40858(7) 1.1210(3) 0.0438(4) Uani 1 1 d .
C3 C 0.43530(18) 0.32236(7) 0.9808(3) 0.0386(3) Uani 1 1 d .
C4 C 0.3705(2) 0.49445(6) 1.2593(3) 0.0396(3) Uani 1 1 d .
H4A H 0.4757 0.4984 1.2621 0.048 Uiso 1 1 calc R
C5 C 0.2957(2) 0.53704(7) 1.3190(3) 0.0467(4) Uani 1 1 d .
H5A H 0.3505 0.5689 1.3610 0.056 Uiso 1 1 calc R
C6 C 0.1404(2) 0.53241(7) 1.3163(3) 0.0446(4) Uani 1 1 d .
H6A H 0.0891 0.5608 1.3566 0.054 Uiso 1 1 calc R
C7 C 0.0619(2) 0.48454(7) 1.2521(3) 0.0406(4) Uani 1 1 d .
H7A H -0.0432 0.4800 1.2484 0.049 Uiso 1 1 calc R
C8 C 0.14390(18) 0.44365(6) 1.1936(2) 0.0323(3) Uani 1 1 d .
C9 C 0.07302(17) 0.31165(6) 1.0035(2) 0.0301(3) Uani 1 1 d .
C10 C -0.08449(19) 0.31249(7) 0.8885(2) 0.0373(3) Uani 1 1 d .
H10A H -0.1383 0.3450 0.8568 0.045 Uiso 1 1 calc R
C11 C -0.1606(2) 0.26439(8) 0.8217(3) 0.0452(4) Uani 1 1 d .
H11A H -0.2653 0.2645 0.7418 0.054 Uiso 1 1 calc R
C12 C -0.0815(2) 0.21628(7) 0.8734(3) 0.0474(4) Uani 1 1 d .
H12A H -0.1335 0.1841 0.8290 0.057 Uiso 1 1 calc R
C13 C 0.0741(2) 0.21554(7) 0.9905(3) 0.0430(4) Uani 1 1 d .
H13A H 0.1260 0.1829 1.0267 0.052 Uiso 1 1 calc R
C14 C 0.15347(19) 0.26347(6) 1.0545(2) 0.0352(3) Uani 1 1 d .
H14A H 0.2593 0.2632 1.1306 0.042 Uiso 1 1 calc R

loop_
_atom_site_aniso_label
_atom_site_aniso_U_11
_atom_site_aniso_U_22
_atom_site_aniso_U_33
_atom_site_aniso_U_23
_atom_site_aniso_U_13
_atom_site_aniso_U_12
Mn 0.02320(11) 0.02863(12) 0.03681(12) 0.00111(8) 0.00703(9) 0.00034(8)
Br 0.04020(10) 0.04212(10) 0.04038(10) 0.00646(6) 0.01177(7) 0.00053(6)
O1 0.0865(11) 0.0541(8) 0.0472(8) 0.0078(7) -0.0027(7) 0.0113(8)
O2 0.0339(7) 0.0744(11) 0.1215(15) -0.0082(10) 0.0244(8) -0.0143(7)
O3 0.0544(8) 0.0474(8) 0.0780(10) -0.0115(7) 0.0281(7) 0.0075(6)
N1 0.0299(6) 0.0285(6) 0.0351(6) 0.0005(5) 0.0067(5) -0.0009(5)
N2 0.0296(6) 0.0321(6) 0.0413(7) -0.0012(5) 0.0123(5) -0.0014(5)
N3 0.0274(6) 0.0292(6) 0.0309(6) 0.0033(5) 0.0081(5) -0.0010(5)
C1 0.0385(8) 0.0308(8) 0.0464(9) -0.0026(7) 0.0054(7) 0.0021(6)
C2 0.0317(8) 0.0390(9) 0.0595(11) -0.0012(8) 0.0119(7) 0.0014(7)
C3 0.0288(7) 0.0379(8) 0.0481(9) 0.0016(7) 0.0102(7) -0.0001(6)
C4 0.0334(8) 0.0345(8) 0.0480(9) -0.0018(7) 0.0077(7) -0.0054(6)
C5 0.0497(10) 0.0328(8) 0.0521(10) -0.0077(7) 0.0070(8) -0.0053(7)
C6 0.0479(9) 0.0346(8) 0.0498(10) -0.0063(7) 0.0124(8) 0.0050(7)
C7 0.0356(8) 0.0402(9) 0.0465(9) -0.0027(7) 0.0130(7) 0.0034(7)
C8 0.0307(7) 0.0309(7) 0.0343(7) 0.0008(6) 0.0083(6) 0.0002(6)
C9 0.0326(7) 0.0305(7) 0.0293(7) 0.0004(5) 0.0122(6) -0.0050(5)
C10 0.0340(8) 0.0409(8) 0.0357(8) 0.0016(6) 0.0086(6) -0.0033(6)
C11 0.0393(9) 0.0550(11) 0.0406(9) -0.0075(8) 0.0112(7) -0.0155(8)
C12 0.0579(11) 0.0427(9) 0.0485(10) -0.0123(8) 0.0262(8) -0.0216(8)
C13 0.0585(11) 0.0317(8) 0.0463(9) -0.0004(7) 0.0271(8) -0.0034(7)
C14 0.0378(8) 0.0341(8) 0.0355(8) 0.0022(6) 0.0138(6) -0.0015(6)

loop_
_atom_type_symbol
_atom_type_description
_atom_type_scat_dispersion_real
_atom_type_scat_dispersion_imag
_atom_type_scat_source
C C 0.0033 0.0016 'International Tables Vol C Tables 4.2.6.8 and 6.1.1.4'
H H 0.0000 0.0000 'International Tables Vol C Tables 4.2.6.8 and 6.1.1.4'
N N 0.0061 0.0033 'International Tables Vol C Tables 4.2.6.8 and 6.1.1.4'
O O 0.0106 0.0060 'International Tables Vol C Tables 4.2.6.8 and 6.1.1.4'
Mn Mn 0.3368 0.7283 'International Tables Vol C Tables 4.2.6.8 and 6.1.1.4'
Br Br -0.2901 2.4595 'International Tables Vol C Tables 4.2.6.8 and 6.1.1.4'

loop_
_geom_angle_atom_site_label_1
_geom_angle_atom_site_label_2
_geom_angle_atom_site_label_3
_geom_angle
_geom_angle_publ_flag
C1 Mn C2 88.62(8) y
C1 Mn C3 91.70(8) y
C2 Mn C3 87.86(8) y
C1 Mn N1 94.42(6) y
C2 Mn N1 95.51(7) y
C3 Mn N1 173.08(6) y
C1 Mn N3 93.70(7) y
C2 Mn N3 172.15(7) y
C3 Mn N3 99.55(6) y
N1 Mn N3 76.85(5) y
C1 Mn Br 177.71(6) y
C2 Mn Br 89.71(6) y
C3 Mn Br 86.67(5) y
N1 Mn Br 87.30(4) y
N3 Mn Br 88.16(3) y
C4 N1 C8 117.05(13) ?
C4 N1 Mn 129.22(11) ?
C8 N1 Mn 113.69(10) ?
N3 N2 C8 112.39(12) ?
N2 N3 C9 112.60(12) ?
N2 N3 Mn 119.60(10) ?
C9 N3 Mn 127.69(10) ?
O1 C1 Mn 176.96(18) ?
O2 C2 Mn 177.37(19) ?
O3 C3 Mn 176.02(15) ?
N1 C4 C5 122.32(16) ?
C6 C5 C4 120.11(16) ?
C5 C6 C7 118.52(16) ?
C8 C7 C6 118.30(16) ?
N1 C8 C7 123.69(14) ?
N1 C8 N2 117.42(13) ?
C7 C8 N2 118.89(14) ?
C14 C9 C10 120.90(14) ?
C14 C9 N3 118.63(13) ?
C10 C9 N3 120.43(13) ?
C11 C10 C9 119.20(16) ?
C12 C11 C10 120.15(16) ?
C11 C12 C13 120.49(16) ?
C12 C13 C14 120.09(16) ?
C9 C14 C13 119.13(15) ?

loop_
_geom_bond_atom_site_label_1
_geom_bond_atom_site_label_2
_geom_bond_distance
_geom_bond_publ_flag
Mn C1 1.8054(18) y
Mn C2 1.8139(18) y
Mn C3 1.8215(17) y
Mn N1 2.0179(13) y
Mn N3 2.0187(12) y
Mn Br 2.5256(3) y
O1 C1 1.132(2) ?
O2 C2 1.135(2) ?
O3 C3 1.136(2) ?
N1 C4 1.3436(19) ?
N1 C8 1.349(2) ?
N2 N3 1.2735(18) ?
N2 C8 1.4019(19) ?
N3 C9 1.4407(18) ?
C4 C5 1.381(2) ?
C5 C6 1.374(3) ?
C6 C7 1.384(2) ?
C7 C8 1.383(2) ?
C9 C14 1.385(2) ?
C9 C10 1.388(2) ?
C10 C11 1.384(2) ?
C11 C12 1.379(3) ?
C12 C13 1.379(3) ?
C13 C14 1.388(2) ?
